data_1516903
loop_
_publ_author_name
'Jing Jin'
'Yu Ding'
'Yuan-Yuan Gong'
'Sheng-Mei Cong'
'Yu-Xian Chi'
'Guang-Ning Zhang'
'Shu-Yun Niu'

_publ_section_title
;
 Synthesis, structure and surface photo-electric property of Ni(II)
 complexes
;
_journal_name_full
;
Inorganica Chimica Acta
;
_journal_page_first 227
_journal_page_last 235
_journal_volume 399
_journal_year 2013
_chemical_formula_sum 'C6 H8 N Na Ni O7'
_chemical_formula_weight 287.83
_space_group_IT_number 19
_symmetry_cell_setting orthorhombic
_symmetry_space_group_name_Hall 'P 2ac 2ab'
_symmetry_space_group_name_H-M 'P 21 21 21'
_atom_sites_solution_hydrogens geom
_atom_sites_solution_primary direct
_atom_sites_solution_secondary difmap
_cell_angle_alpha 90.00
_cell_angle_beta 90.00
_cell_angle_gamma 90.00
_cell_formula_units_Z 4
_cell_length_a 7.8518(13)
_cell_length_b 9.7379(16)
_cell_length_c 12.171(2)
_cell_measurement_temperature 293(2)
_cell_volume 930.6(3)
_computing_cell_refinement 'Bruker XSCANS'
_computing_data_collection 'Bruker XSCANS'
_computing_data_reduction 'Bruker SHELXTL'
_computing_molecular_graphics 'Bruker SHELXTL'
_computing_publication_material 'Bruker SHELXTL'
_computing_structure_refinement 'SHELXL-97 (Sheldrick, 1997)'
_computing_structure_solution 'SHELXS-97 (Sheldrick, 1990)'
_diffrn_ambient_temperature 293(2)
_diffrn_measured_fraction_theta_full 1.000
_diffrn_measured_fraction_theta_max 1.000
_diffrn_measurement_device_type 'Bruker P4'
_diffrn_measurement_method '\w scans'
_diffrn_radiation_monochromator graphite
_diffrn_radiation_source 'fine-focus sealed tube'
_diffrn_radiation_type MoK\a
_diffrn_radiation_wavelength 0.71073
_diffrn_reflns_av_R_equivalents 0.0273
_diffrn_reflns_av_sigmaI/netI 0.0403
_diffrn_reflns_limit_h_max 9
_diffrn_reflns_limit_h_min -8
_diffrn_reflns_limit_k_max 10
_diffrn_reflns_limit_k_min -11
_diffrn_reflns_limit_l_max 14
_diffrn_reflns_limit_l_min -12
_diffrn_reflns_number 4355
_diffrn_reflns_theta_full 25.02
_diffrn_reflns_theta_max 25.02
_diffrn_reflns_theta_min 2.68
_exptl_absorpt_coefficient_mu 2.152
_exptl_absorpt_correction_T_max 0.8024
_exptl_absorpt_correction_T_min 0.6217
_exptl_absorpt_correction_type multi-scan
_exptl_absorpt_process_details sadabs
_exptl_crystal_density_diffrn 2.054
_exptl_crystal_density_method 'not measured'
_exptl_crystal_F_000 584
_exptl_crystal_size_max 0.24
_exptl_crystal_size_mid 0.20
_exptl_crystal_size_min 0.11
_refine_diff_density_max 0.365
_refine_diff_density_min -0.372
_refine_diff_density_rms 0.059
_refine_ls_abs_structure_details 'Flack H D (1983), Acta Cryst. A39, 876-881'
_refine_ls_abs_structure_Flack -0.012(15)
_refine_ls_extinction_method none
_refine_ls_goodness_of_fit_ref 1.021
_refine_ls_matrix_type full
_refine_ls_number_parameters 145
_refine_ls_number_reflns 1639
_refine_ls_number_restraints 0
_refine_ls_restrained_S_all 1.021
_refine_ls_R_factor_all 0.0268
_refine_ls_R_factor_gt 0.0244
_refine_ls_shift/su_max 0.001
_refine_ls_shift/su_mean 0.000
_refine_ls_structure_factor_coef Fsqd
_refine_ls_weighting_details 'calc w=1/[\s^2^(Fo^2^)+(0.0226P)^2^+0.0000P] where P=(Fo^2^+2Fc^2^)/3'
_refine_ls_weighting_scheme calc
_refine_ls_wR_factor_gt 0.0508
_refine_ls_wR_factor_ref 0.0519
_reflns_number_gt 1554
_reflns_number_total 1639
_reflns_threshold_expression >2sigma(I)
_cod_data_source_file ICA-2013-399-227-235-1.CIF
_cod_data_source_block 1
_cod_original_sg_symbol_H-M P2(1)2(1)2(1)
_cod_database_code 1516903

loop_
_symmetry_equiv_pos_as_xyz
'x, y, z'
'-x+1/2, -y, z+1/2'
'-x, y+1/2, -z+1/2'
'x+1/2, -y+1/2, -z'

loop_
_atom_site_label
_atom_site_type_symbol
_atom_site_fract_x
_atom_site_fract_y
_atom_site_fract_z
_atom_site_U_iso_or_equiv
_atom_site_adp_type
_atom_site_occupancy
_atom_site_symmetry_multiplicity
_atom_site_calc_flag
_atom_site_refinement_flags
Ni1 Ni 0.41670(5) 0.67840(4) 0.67347(3) 0.01363(11) Uani 1 1 d .
Na1 Na 0.70305(15) 0.56087(13) 0.85820(10) 0.0226(3) Uani 1 1 d .
N1 N 0.2392(3) 0.5581(3) 0.5910(2) 0.0149(6) Uani 1 1 d .
C1 C 0.0826(4) 0.5591(3) 0.6596(3) 0.0250(7) Uani 1 1 d .
H1A H 0.0484 0.4648 0.6726 0.030 Uiso 1 1 calc R
H1B H -0.0077 0.6029 0.6179 0.030 Uiso 1 1 calc R
C2 C 0.0972(4) 0.6313(3) 0.7699(3) 0.0252(8) Uani 1 1 d .
C3 C 0.3119(4) 0.4182(3) 0.5849(3) 0.0211(8) Uani 1 1 d .
H3A H 0.3862 0.4113 0.5215 0.025 Uiso 1 1 calc R
H3B H 0.2209 0.3516 0.5765 0.025 Uiso 1 1 calc R
C4 C 0.4118(4) 0.3876(3) 0.6885(2) 0.0162(6) Uani 1 1 d .
C5 C 0.2115(4) 0.6255(3) 0.4843(3) 0.0193(7) Uani 1 1 d .
H5A H 0.1061 0.5931 0.4518 0.023 Uiso 1 1 calc R
H5B H 0.3042 0.6035 0.4346 0.023 Uiso 1 1 calc R
C6 C 0.2027(4) 0.7799(3) 0.5021(3) 0.0171(7) Uani 1 1 d .
O1 O 0.4872(3) 0.4853(2) 0.73629(17) 0.0193(5) Uani 1 1 d .
O2 O 0.2350(3) 0.6959(3) 0.78945(17) 0.0265(6) Uani 1 1 d .
O3 O 0.2963(3) 0.8285(2) 0.57746(17) 0.0207(5) Uani 1 1 d .
O4 O 0.1100(3) 0.8529(2) 0.44267(18) 0.0231(5) Uani 1 1 d .
O5 O 0.7219(3) 0.6152(2) 1.04071(19) 0.0344(7) Uani 1 1 d .
H5C H 0.6512 0.6711 1.0690 0.041 Uiso 1 1 d R
H5D H 0.7995 0.5796 1.0802 0.041 Uiso 1 1 d R
O6 O 0.4181(3) 0.2646(2) 0.71979(17) 0.0197(5) Uani 1 1 d .
O7 O -0.0251(3) 0.6241(3) 0.8312(2) 0.0534(8) Uani 1 1 d .

loop_
_atom_site_aniso_label
_atom_site_aniso_U_11
_atom_site_aniso_U_22
_atom_site_aniso_U_33
_atom_site_aniso_U_23
_atom_site_aniso_U_13
_atom_site_aniso_U_12
Ni1 0.01478(18) 0.01153(19) 0.01459(19) 0.00035(18) -0.00142(17) -0.00069(17)
Na1 0.0223(7) 0.0197(7) 0.0257(8) 0.0012(5) -0.0026(5) -0.0024(6)
N1 0.0170(14) 0.0128(13) 0.0148(14) 0.0000(11) -0.0043(11) 0.0008(12)
C1 0.0173(15) 0.0276(18) 0.0300(19) -0.0012(15) -0.0008(17) -0.0017(16)
C2 0.0223(18) 0.030(2) 0.0236(18) -0.0007(14) 0.0044(16) 0.0019(17)
C3 0.0284(19) 0.0090(17) 0.026(2) -0.0018(14) -0.0053(15) 0.0020(14)
C4 0.0148(14) 0.0146(16) 0.0190(17) 0.0017(13) 0.0014(16) 0.0010(14)
C5 0.0260(17) 0.0134(17) 0.0185(18) 0.0015(14) -0.0091(15) 0.0029(15)
C6 0.0158(16) 0.0169(19) 0.0185(18) 0.0011(14) -0.0007(15) -0.0004(14)
O1 0.0222(11) 0.0148(12) 0.0208(13) 0.0007(10) -0.0079(10) -0.0027(10)
O2 0.0213(12) 0.0349(15) 0.0232(13) -0.0118(11) 0.0034(9) -0.0061(12)
O3 0.0233(11) 0.0132(12) 0.0255(13) 0.0022(11) -0.0074(10) 0.0007(11)
O4 0.0271(12) 0.0157(14) 0.0265(13) 0.0036(9) -0.0099(11) 0.0016(11)
O5 0.0450(16) 0.0291(15) 0.0291(15) 0.0004(11) -0.0027(13) 0.0086(13)
O6 0.0221(11) 0.0106(11) 0.0264(12) 0.0041(9) -0.0072(11) 0.0008(10)
O7 0.0293(14) 0.089(2) 0.0414(17) -0.0213(17) 0.0152(14) -0.0175(15)

loop_
_atom_type_symbol
_atom_type_description
_atom_type_scat_dispersion_real
_atom_type_scat_dispersion_imag
_atom_type_scat_source
C C 0.0033 0.0016 'International Tables Vol C Tables 4.2.6.8 and 6.1.1.4'
H H 0.0000 0.0000 'International Tables Vol C Tables 4.2.6.8 and 6.1.1.4'
N N 0.0061 0.0033 'International Tables Vol C Tables 4.2.6.8 and 6.1.1.4'
O O 0.0106 0.0060 'International Tables Vol C Tables 4.2.6.8 and 6.1.1.4'
Ni Ni 0.3393 1.1124 'International Tables Vol C Tables 4.2.6.8 and 6.1.1.4'
Na Na 0.0362 0.0249 'International Tables Vol C Tables 4.2.6.8 and 6.1.1.4'

loop_
_geom_angle_atom_site_label_1
_geom_angle_atom_site_label_2
_geom_angle_atom_site_label_3
_geom_angle
_geom_angle_site_symmetry_1
_geom_angle_site_symmetry_3
O2 Ni1 O6 88.23(9) . 3_656
O2 Ni1 N1 84.88(9) . .
O6 Ni1 N1 167.35(9) 3_656 .
O2 Ni1 O4 176.10(9) . 4_566
O6 Ni1 O4 91.67(9) 3_656 4_566
N1 Ni1 O4 94.47(9) . 4_566
O2 Ni1 O3 90.70(9) . .
O6 Ni1 O3 111.02(8) 3_656 .
N1 Ni1 O3 79.72(9) . .
O4 Ni1 O3 92.98(8) 4_566 .
O2 Ni1 O1 90.41(9) . .
O6 Ni1 O1 88.21(8) 3_656 .
N1 Ni1 O1 81.25(9) . .
O4 Ni1 O1 85.68(8) 4_566 .
O3 Ni1 O1 160.76(8) . .
O7 Na1 O5 90.97(11) 1_655 .
O7 Na1 O1 132.33(10) 1_655 .
O5 Na1 O1 136.54(9) . .
O7 Na1 O3 107.74(10) 1_655 3_646
O5 Na1 O3 84.32(9) . 3_646
O1 Na1 O3 85.00(8) . 3_646
O7 Na1 O6 95.31(11) 1_655 3_656
O5 Na1 O6 102.64(9) . 3_656
O1 Na1 O6 74.05(8) . 3_656
O3 Na1 O6 155.90(9) 3_646 3_656
C5 N1 C3 115.0(2) . .
C5 N1 C1 111.7(2) . .
C3 N1 C1 110.8(2) . .
C5 N1 Ni1 105.88(19) . .
C3 N1 Ni1 106.53(18) . .
C1 N1 Ni1 106.26(18) . .
N1 C1 C2 115.9(3) . .
O7 C2 O2 125.7(3) . .
O7 C2 C1 117.1(3) . .
O2 C2 C1 117.2(3) . .
N1 C3 C4 109.8(2) . .
O6 C4 O1 124.0(3) . .
O6 C4 C3 117.4(3) . .
O1 C4 C3 118.6(3) . .
N1 C5 C6 108.8(3) . .
O4 C6 O3 123.0(3) . .
O4 C6 C5 120.4(3) . .
O3 C6 C5 116.5(3) . .
C4 O1 Ni1 112.50(18) . .
C4 O1 Na1 149.1(2) . .
Ni1 O1 Na1 97.93(9) . .
C2 O2 Ni1 115.39(19) . .
C6 O3 Ni1 113.9(2) . .
C6 O3 Na1 126.22(19) . 3_656
Ni1 O3 Na1 118.40(10) . 3_656
C6 O4 Ni1 136.9(2) . 4_466
C4 O6 Ni1 128.0(2) . 3_646
C4 O6 Na1 130.8(2) . 3_646
Ni1 O6 Na1 99.55(9) 3_646 3_646
C2 O7 Na1 148.7(2) . 1_455

loop_
_geom_bond_atom_site_label_1
_geom_bond_atom_site_label_2
_geom_bond_distance
_geom_bond_site_symmetry_2
Ni1 O2 2.014(2) .
Ni1 O6 2.019(2) 3_656
Ni1 N1 2.079(2) .
Ni1 O4 2.096(2) 4_566
Ni1 O3 2.097(2) .
Ni1 O1 2.104(2) .
Na1 O7 2.245(3) 1_655
Na1 O5 2.288(3) .
Na1 O1 2.370(2) .
Na1 O3 2.394(2) 3_646
Na1 O6 2.396(2) 3_656
N1 C5 1.472(4) .
N1 C3 1.478(4) .
N1 C1 1.486(4) .
C1 C2 1.520(4) .
C2 O7 1.219(4) .
C2 O2 1.274(4) .
C3 C4 1.515(4) .
C4 O6 1.258(3) .
C4 O1 1.262(3) .
C5 C6 1.521(4) .
C6 O4 1.248(4) .
C6 O3 1.267(4) .
O3 Na1 2.394(2) 3_656
O4 Ni1 2.096(2) 4_466
O6 Ni1 2.019(2) 3_646
O6 Na1 2.396(2) 3_646
O7 Na1 2.245(3) 1_455
